data_7705698
loop_
_publ_author_name
'Ferguson, John T.'
'Jiang, Qifeng'
'Marro, Eric A.'
'Siegler, Maxime A.'
'Klausen, Rebekka S.'

_publ_section_title
;
 Long-range coupling in cyclic silanes.
;
_journal_issue 42
_journal_name_full 'Dalton transactions (Cambridge, England : 2003)'
_journal_page_first 14951
_journal_page_last 14961
_journal_paper_doi 10.1039/d0dt03163a
_journal_volume 49
_journal_year 2020
_chemical_formula_moiety 'C24 H72 Si11'
_chemical_formula_sum 'C24 H72 Si11'
_chemical_formula_weight 669.80
_space_group_crystal_system monoclinic
_space_group_IT_number 15
_space_group_name_Hall '-C 2yc'
_space_group_name_H-M_alt 'C 1 2/c 1'
_atom_sites_solution_hydrogens geom
_atom_sites_solution_primary direct
_atom_sites_solution_secondary difmap
_audit_creation_method SHELXL-2014
_audit_update_record
;
2020-06-04 deposited with the CCDC.	2020-10-16 downloaded from the CCDC.
;
_cell_angle_alpha 90
_cell_angle_beta 96.152(3)
_cell_angle_gamma 90
_cell_formula_units_Z 8
_cell_length_a 15.5781(3)
_cell_length_b 9.86896(16)
_cell_length_c 57.967(3)
_cell_measurement_reflns_used 12333
_cell_measurement_temperature 110(2)
_cell_measurement_theta_max 67.79
_cell_measurement_theta_min 3.07
_cell_volume 8860.5(5)
_computing_cell_refinement 'CrysAlisPro 1.171.39.29c (Rigaku OD, 2017)'
_computing_data_collection 'CrysAlisPro 1.171.39.29c (Rigaku OD, 2017)'
_computing_data_reduction 'CrysAlisPro 1.171.39.29c (Rigaku OD, 2017)'
_computing_molecular_graphics 'SHELXTL v6.10 (Sheldrick, 2008)'
_computing_publication_material 'SHELXTL v6.10 (Sheldrick, 2008)'
_computing_structure_refinement 'SHELXL-2014/7 (Sheldrick, 2015)'
_computing_structure_solution 'SHELXS-2014/7 (Sheldrick, 2015)'
_diffrn_ambient_temperature 110(2)
_diffrn_measured_fraction_theta_full 0.989
_diffrn_measured_fraction_theta_max 0.999
_diffrn_measurement_device_type 'SuperNova, Dual, Cu at zero, Atlas'
_diffrn_measurement_method '\w scans'
_diffrn_radiation_monochromator mirror
_diffrn_radiation_source 'SuperNova (Cu) X-ray Source'
_diffrn_radiation_type CuK\a
_diffrn_radiation_wavelength 1.54178
_diffrn_reflns_av_R_equivalents 0.0492
_diffrn_reflns_av_unetI/netI 0.0393
_diffrn_reflns_Laue_measured_fraction_full 0.989
_diffrn_reflns_Laue_measured_fraction_max 0.999
_diffrn_reflns_limit_h_max 18
_diffrn_reflns_limit_h_min -18
_diffrn_reflns_limit_k_max 11
_diffrn_reflns_limit_k_min -11
_diffrn_reflns_limit_l_max 68
_diffrn_reflns_limit_l_min -13
_diffrn_reflns_number 28236
_diffrn_reflns_point_group_measured_fraction_full 0.989
_diffrn_reflns_point_group_measured_fraction_max 0.999
_diffrn_reflns_theta_full 67.679
_diffrn_reflns_theta_max 67.244
_diffrn_reflns_theta_min 3.067
_exptl_absorpt_coefficient_mu 3.149
_exptl_absorpt_correction_T_max 0.927
_exptl_absorpt_correction_T_min 0.507
_exptl_absorpt_correction_type analytical
_exptl_absorpt_process_details
;
CrysAlisPro 1.171.39.29c (Rigaku Oxford Diffraction, 2017)
Analytical numeric absorption correction using a multifaceted crystal
			model based on expressions derived by R.C. Clark & J.S. Reid.
(Clark, R. C. & Reid, J. S. (1995). Acta Cryst. A51, 887-897)
Empirical absorption correction using spherical harmonics,
 implemented in SCALE3 ABSPACK scaling algorithm.
;
_exptl_crystal_colour colorless
_exptl_crystal_density_diffrn 1.004
_exptl_crystal_description 'thin plate'
_exptl_crystal_F_000 2960
_exptl_crystal_size_max 0.35
_exptl_crystal_size_mid 0.18
_exptl_crystal_size_min 0.03
_refine_diff_density_max 0.538
_refine_diff_density_min -0.576
_refine_diff_density_rms 0.103
_refine_ls_extinction_method none
_refine_ls_goodness_of_fit_ref 1.174
_refine_ls_hydrogen_treatment constr
_refine_ls_matrix_type full
_refine_ls_number_parameters 341
_refine_ls_number_reflns 7889
_refine_ls_number_restraints 0
_refine_ls_restrained_S_all 1.174
_refine_ls_R_factor_all 0.0841
_refine_ls_R_factor_gt 0.0826
_refine_ls_shift/su_max 0.000
_refine_ls_shift/su_mean 0.000
_refine_ls_structure_factor_coef Fsqd
_refine_ls_weighting_details 'w=1/[\s^2^(Fo^2^)+(0.0325P)^2^+151.7173P] where P=(Fo^2^+2Fc^2^)/3'
_refine_ls_weighting_scheme calc
_refine_ls_wR_factor_gt 0.1957
_refine_ls_wR_factor_ref 0.1966
_reflns_Friedel_coverage 0.000
_reflns_number_gt 7677
_reflns_number_total 7889
_reflns_threshold_expression 'I > 2\s(I)'
_cod_data_source_file d0dt03163a2.cif
_cod_data_source_block 4
_cod_depositor_comments 'Adding full bibliography for 7705698--7705701.cif.'
_cod_original_sg_symbol_H-M 'C 2/c'
_cod_database_code 7705698
_shelx_space_group_comment
;
The symmetry employed for this shelxl refinement is uniquely defined
by the following loop, which should always be used as a source of
symmetry information in preference to the above space-group names.
They are only intended as comments.
;
_oxdiff_exptl_absorpt_empirical_full_min 0.663
_oxdiff_exptl_absorpt_empirical_full_max 1.754
_oxdiff_exptl_absorpt_empirical_details
;
Empirical correction (ABSPACK) includes:
- Absorption correction using spherical harmonics
- Frame scaling
;
_shelxl_version_number 2014-3

loop_
_space_group_symop_operation_xyz
'x, y, z'
'-x, y, -z+1/2'
'x+1/2, y+1/2, z'
'-x+1/2, y+1/2, -z+1/2'
'-x, -y, -z'
'x, -y, z-1/2'
'-x+1/2, -y+1/2, -z'
'x+1/2, -y+1/2, z-1/2'

loop_
_atom_site_label
_atom_site_type_symbol
_atom_site_fract_x
_atom_site_fract_y
_atom_site_fract_z
_atom_site_U_iso_or_equiv
_atom_site_adp_type
_atom_site_occupancy
_atom_site_site_symmetry_order
_atom_site_calc_flag
_atom_site_refinement_flags_posn
_atom_site_refinement_flags_adp
_atom_site_refinement_flags_occupancy
_atom_site_disorder_assembly
_atom_site_disorder_group
C1 C 0.0882(5) 0.5315(8) 0.22492(13) 0.0381(18) Uani 1 1 d . . . . .
H1A H 0.1423 0.5131 0.2347 0.057 Uiso 1 1 calc R U . . .
H1B H 0.0438 0.4676 0.2288 0.057 Uiso 1 1 calc R U . . .
H1C H 0.0694 0.6243 0.2277 0.057 Uiso 1 1 calc R U . . .
C2 C 0.0037(5) 0.5675(8) 0.17618(14) 0.0344(17) Uani 1 1 d . . . . .
H2A H -0.0095 0.6609 0.1804 0.052 Uiso 1 1 calc R U . . .
H2B H -0.0438 0.5079 0.1794 0.052 Uiso 1 1 calc R U . . .
H2C H 0.0111 0.5632 0.1596 0.052 Uiso 1 1 calc R U . . .
C3 C 0.1936(5) 0.6321(8) 0.18748(14) 0.0376(18) Uani 1 1 d . . . . .
H3A H 0.1753 0.7252 0.1902 0.056 Uiso 1 1 calc R U . . .
H3B H 0.2053 0.6225 0.1713 0.056 Uiso 1 1 calc R U . . .
H3C H 0.2462 0.6117 0.1977 0.056 Uiso 1 1 calc R U . . .
C4 C 0.1915(5) 0.1864(10) 0.24252(13) 0.043(2) Uani 1 1 d . . . . .
H4A H 0.2347 0.1541 0.2548 0.065 Uiso 1 1 calc R U . . .
H4B H 0.1443 0.1205 0.2401 0.065 Uiso 1 1 calc R U . . .
H4C H 0.1686 0.2738 0.2470 0.065 Uiso 1 1 calc R U . . .
C5 C 0.2886(5) 0.0392(8) 0.20749(14) 0.0363(18) Uani 1 1 d . . . . .
H5A H 0.3370 0.0160 0.2190 0.054 Uiso 1 1 calc R U . . .
H5B H 0.3089 0.0443 0.1921 0.054 Uiso 1 1 calc R U . . .
H5C H 0.2438 -0.0305 0.2074 0.054 Uiso 1 1 calc R U . . .
C6 C 0.3337(5) 0.3295(9) 0.22040(14) 0.042(2) Uani 1 1 d . . . . .
H6A H 0.3116 0.4163 0.2255 0.063 Uiso 1 1 calc R U . . .
H6B H 0.3609 0.3430 0.2061 0.063 Uiso 1 1 calc R U . . .
H6C H 0.3765 0.2937 0.2325 0.063 Uiso 1 1 calc R U . . .
C7 C -0.0422(5) 0.2013(8) 0.21194(13) 0.0351(17) Uani 1 1 d . . . . .
H7A H -0.0888 0.1363 0.2134 0.053 Uiso 1 1 calc R U . . .
H7B H -0.0663 0.2929 0.2102 0.053 Uiso 1 1 calc R U . . .
H7C H -0.0005 0.1974 0.2258 0.053 Uiso 1 1 calc R U . . .
C8 C -0.0631(5) 0.1966(8) 0.15942(13) 0.0322(16) Uani 1 1 d . . . . .
H8A H -0.1215 0.1675 0.1620 0.048 Uiso 1 1 calc R U . . .
H8B H -0.0448 0.1481 0.1460 0.048 Uiso 1 1 calc R U . . .
H8C H -0.0631 0.2943 0.1564 0.048 Uiso 1 1 calc R U . . .
C9 C 0.0388(5) -0.0285(7) 0.18662(14) 0.0340(17) Uani 1 1 d . . . . .
H9A H 0.0701 -0.0518 0.2017 0.051 Uiso 1 1 calc R U . . .
H9B H 0.0745 -0.0505 0.1742 0.051 Uiso 1 1 calc R U . . .
H9C H -0.0151 -0.0805 0.1844 0.051 Uiso 1 1 calc R U . . .
C10 C 0.1186(5) 0.4053(8) 0.12959(12) 0.0340(17) Uani 1 1 d . . . . .
H10A H 0.1307 0.4991 0.1345 0.051 Uiso 1 1 calc R U . . .
H10B H 0.0581 0.3839 0.1312 0.051 Uiso 1 1 calc R U . . .
H10C H 0.1291 0.3945 0.1133 0.051 Uiso 1 1 calc R U . . .
C11 C 0.3045(4) 0.3596(8) 0.15252(12) 0.0287(15) Uani 1 1 d . . . . .
H11A H 0.3225 0.3849 0.1374 0.043 Uiso 1 1 calc R U . . .
H11B H 0.3443 0.2915 0.1599 0.043 Uiso 1 1 calc R U . . .
H11C H 0.3051 0.4399 0.1625 0.043 Uiso 1 1 calc R U . . .
C12 C 0.0807(5) 0.0306(8) 0.11705(12) 0.0333(17) Uani 1 1 d . . . . .
H12A H 0.0816 -0.0493 0.1070 0.050 Uiso 1 1 calc R U . . .
H12B H 0.0503 0.1047 0.1084 0.050 Uiso 1 1 calc R U . . .
H12C H 0.0509 0.0084 0.1306 0.050 Uiso 1 1 calc R U . . .
C13 C 0.2483(5) -0.0589(8) 0.14441(12) 0.0323(16) Uani 1 1 d . . . . .
H13A H 0.2183 -0.0742 0.1582 0.048 Uiso 1 1 calc R U . . .
H13B H 0.3087 -0.0355 0.1492 0.048 Uiso 1 1 calc R U . . .
H13C H 0.2457 -0.1415 0.1350 0.048 Uiso 1 1 calc R U . . .
C14 C 0.2561(5) 0.3073(7) 0.08445(12) 0.0298(16) Uani 1 1 d . . . . .
H14A H 0.2707 0.3734 0.0969 0.045 Uiso 1 1 calc R U . . .
H14B H 0.1948 0.3156 0.0788 0.045 Uiso 1 1 calc R U . . .
H14C H 0.2912 0.3248 0.0717 0.045 Uiso 1 1 calc R U . . .
C15 C 0.3954(5) 0.1235(8) 0.10948(13) 0.0325(16) Uani 1 1 d . . . . .
H15A H 0.4334 0.1511 0.0979 0.049 Uiso 1 1 calc R U . . .
H15B H 0.4098 0.0310 0.1147 0.049 Uiso 1 1 calc R U . . .
H15C H 0.4031 0.1853 0.1228 0.049 Uiso 1 1 calc R U . . .
C16 C 0.1539(5) 0.2041(8) 0.02346(13) 0.0380(18) Uani 1 1 d . . . . .
H16A H 0.0991 0.2294 0.0146 0.057 Uiso 1 1 calc R U . . .
H16B H 0.1988 0.1959 0.0129 0.057 Uiso 1 1 calc R U . . .
H16C H 0.1706 0.2739 0.0351 0.057 Uiso 1 1 calc R U . . .
C17 C 0.0425(5) 0.0479(8) 0.05400(13) 0.0332(17) Uani 1 1 d . . . . .
H17A H -0.0086 0.0584 0.0427 0.050 Uiso 1 1 calc R U . . .
H17B H 0.0474 0.1261 0.0645 0.050 Uiso 1 1 calc R U . . .
H17C H 0.0372 -0.0352 0.0630 0.050 Uiso 1 1 calc R U . . .
C18 C 0.1211(5) -0.0957(8) 0.01525(12) 0.0330(17) Uani 1 1 d . . . . .
H18A H 0.1124 -0.1836 0.0225 0.049 Uiso 1 1 calc R U . . .
H18B H 0.1710 -0.1010 0.0063 0.049 Uiso 1 1 calc R U . . .
H18C H 0.0695 -0.0722 0.0049 0.049 Uiso 1 1 calc R U . . .
C19 C 0.1595(5) -0.2995(8) 0.08290(14) 0.0366(18) Uani 1 1 d . . . . .
H19A H 0.1571 -0.3986 0.0839 0.055 Uiso 1 1 calc R U . . .
H19B H 0.1117 -0.2669 0.0719 0.055 Uiso 1 1 calc R U . . .
H19C H 0.1548 -0.2605 0.0983 0.055 Uiso 1 1 calc R U . . .
C20 C 0.2819(5) -0.3517(7) 0.04638(13) 0.0330(17) Uani 1 1 d . . . . .
H20A H 0.3364 -0.3256 0.0406 0.049 Uiso 1 1 calc R U . . .
H20B H 0.2341 -0.3362 0.0342 0.049 Uiso 1 1 calc R U . . .
H20C H 0.2840 -0.4479 0.0506 0.049 Uiso 1 1 calc R U . . .
C21 C 0.3543(5) -0.2872(8) 0.09572(13) 0.0356(17) Uani 1 1 d . . . . .
H21A H 0.3554 -0.3850 0.0987 0.053 Uiso 1 1 calc R U . . .
H21B H 0.3448 -0.2387 0.1100 0.053 Uiso 1 1 calc R U . . .
H21C H 0.4096 -0.2590 0.0906 0.053 Uiso 1 1 calc R U . . .
C22 C 0.3647(5) -0.0354(9) 0.01227(12) 0.0352(17) Uani 1 1 d . . . . .
H22A H 0.4158 -0.0189 0.0042 0.053 Uiso 1 1 calc R U . . .
H22B H 0.3151 0.0129 0.0043 0.053 Uiso 1 1 calc R U . . .
H22C H 0.3524 -0.1328 0.0123 0.053 Uiso 1 1 calc R U . . .
C23 C 0.4838(5) -0.0599(8) 0.05681(15) 0.0373(18) Uani 1 1 d . . . . .
H23A H 0.4760 -0.1583 0.0555 0.056 Uiso 1 1 calc R U . . .
H23B H 0.4932 -0.0347 0.0732 0.056 Uiso 1 1 calc R U . . .
H23C H 0.5338 -0.0326 0.0490 0.056 Uiso 1 1 calc R U . . .
C24 C 0.4117(5) 0.2117(8) 0.04176(12) 0.0312(16) Uani 1 1 d . . . . .
H24A H 0.4304 0.2446 0.0575 0.047 Uiso 1 1 calc R U . . .
H24B H 0.3603 0.2619 0.0354 0.047 Uiso 1 1 calc R U . . .
H24C H 0.4581 0.2254 0.0319 0.047 Uiso 1 1 calc R U . . .
Si1 Si 0.10572(12) 0.51134(19) 0.19359(3) 0.0230(4) Uani 1 1 d . . . . .
Si2 Si 0.24292(11) 0.2069(2) 0.21495(3) 0.0229(4) Uani 1 1 d . . . . .
Si3 Si 0.01335(11) 0.15791(18) 0.18587(3) 0.0217(4) Uani 1 1 d . . . . .
Si4 Si 0.14020(11) 0.28478(17) 0.18529(3) 0.0169(3) Uani 1 1 d . . . . .
Si5 Si 0.19125(11) 0.28695(18) 0.14831(3) 0.0191(4) Uani 1 1 d . . . . .
Si6 Si 0.19455(11) 0.08422(18) 0.12687(3) 0.0191(4) Uani 1 1 d . . . . .
Si7 Si 0.27876(11) 0.12971(18) 0.09609(3) 0.0191(4) Uani 1 1 d . . . . .
Si8 Si 0.26495(11) -0.01497(17) 0.06346(3) 0.0167(3) Uani 1 1 d . . . . .
Si9 Si 0.14091(11) 0.03753(18) 0.03832(3) 0.0207(4) Uani 1 1 d . . . . .
Si10 Si 0.26513(12) -0.24705(17) 0.07259(3) 0.0212(4) Uani 1 1 d . . . . .
Si11 Si 0.38543(12) 0.02698(19) 0.04293(3) 0.0226(4) Uani 1 1 d . . . . .

loop_
_atom_site_aniso_label
_atom_site_aniso_U_11
_atom_site_aniso_U_22
_atom_site_aniso_U_33
_atom_site_aniso_U_23
_atom_site_aniso_U_13
_atom_site_aniso_U_12
C1 0.048(5) 0.031(4) 0.036(4) -0.012(3) 0.006(3) 0.004(4)
C2 0.028(4) 0.029(4) 0.047(4) -0.008(3) 0.006(3) 0.003(3)
C3 0.042(5) 0.024(4) 0.047(5) -0.008(3) 0.004(4) -0.003(3)
C4 0.032(4) 0.070(6) 0.028(4) 0.006(4) 0.006(3) 0.021(4)
C5 0.032(4) 0.035(4) 0.040(4) 0.002(3) -0.003(3) 0.011(3)
C6 0.031(4) 0.050(5) 0.044(5) 0.001(4) -0.005(3) 0.002(4)
C7 0.028(4) 0.038(4) 0.041(4) 0.000(3) 0.009(3) -0.009(3)
C8 0.026(4) 0.027(4) 0.043(4) 0.002(3) -0.001(3) 0.003(3)
C9 0.025(4) 0.025(4) 0.053(5) -0.001(3) 0.009(3) -0.004(3)
C10 0.048(5) 0.031(4) 0.023(3) 0.000(3) 0.005(3) 0.007(4)
C11 0.026(4) 0.030(4) 0.031(4) -0.008(3) 0.010(3) -0.007(3)
C12 0.033(4) 0.038(4) 0.029(4) -0.010(3) 0.004(3) -0.006(3)
C13 0.039(4) 0.030(4) 0.028(4) 0.001(3) 0.005(3) 0.004(3)
C14 0.041(4) 0.021(4) 0.028(4) 0.002(3) 0.007(3) 0.002(3)
C15 0.027(4) 0.038(4) 0.032(4) -0.006(3) 0.002(3) -0.003(3)
C16 0.042(5) 0.039(5) 0.033(4) 0.017(3) 0.002(3) 0.008(4)
C17 0.030(4) 0.037(4) 0.031(4) -0.003(3) -0.003(3) 0.004(3)
C18 0.026(4) 0.040(4) 0.032(4) -0.007(3) -0.003(3) 0.008(3)
C19 0.037(4) 0.022(4) 0.052(5) 0.007(3) 0.009(4) -0.001(3)
C20 0.043(4) 0.020(3) 0.036(4) -0.008(3) 0.004(3) 0.006(3)
C21 0.046(5) 0.021(4) 0.038(4) -0.001(3) -0.004(3) 0.004(3)
C22 0.037(4) 0.045(5) 0.027(4) 0.000(3) 0.015(3) 0.001(4)
C23 0.025(4) 0.030(4) 0.058(5) -0.001(4) 0.008(3) 0.000(3)
C24 0.031(4) 0.033(4) 0.032(4) -0.001(3) 0.014(3) -0.001(3)
Si1 0.0221(9) 0.0185(9) 0.0284(9) -0.0052(7) 0.0031(7) 0.0003(7)
Si2 0.0206(9) 0.0276(10) 0.0199(8) 0.0009(7) 0.0004(7) 0.0038(8)
Si3 0.0164(8) 0.0201(9) 0.0290(9) 0.0003(7) 0.0036(7) -0.0023(7)
Si4 0.0159(8) 0.0162(8) 0.0186(8) -0.0002(6) 0.0015(6) 0.0000(7)
Si5 0.0216(8) 0.0168(8) 0.0194(8) -0.0002(7) 0.0040(7) 0.0006(7)
Si6 0.0195(8) 0.0183(9) 0.0197(8) -0.0007(7) 0.0033(7) 0.0019(7)
Si7 0.0217(9) 0.0175(8) 0.0183(8) -0.0018(7) 0.0028(7) 0.0005(7)
Si8 0.0178(8) 0.0138(8) 0.0182(8) 0.0006(6) 0.0008(6) 0.0006(7)
Si9 0.0197(8) 0.0218(9) 0.0199(8) 0.0002(7) -0.0009(7) 0.0038(7)
Si10 0.0251(9) 0.0139(8) 0.0243(9) 0.0016(7) 0.0010(7) 0.0027(7)
Si11 0.0205(9) 0.0219(9) 0.0263(9) -0.0034(7) 0.0068(7) -0.0021(7)

loop_
_atom_type_symbol
_atom_type_description
_atom_type_scat_dispersion_real
_atom_type_scat_dispersion_imag
_atom_type_scat_source
C C 0.0181 0.0091 'International Tables Vol C Tables 4.2.6.8 and 6.1.1.4'
H H 0.0000 0.0000 'International Tables Vol C Tables 4.2.6.8 and 6.1.1.4'
Si Si 0.2541 0.3302 'International Tables Vol C Tables 4.2.6.8 and 6.1.1.4'

loop_
_geom_angle_atom_site_label_1
_geom_angle_atom_site_label_2
_geom_angle_atom_site_label_3
_geom_angle
_geom_angle_site_symmetry_1
_geom_angle_site_symmetry_3
_geom_angle_publ_flag
Si1 C1 H1A 109.5 . . ?
Si1 C1 H1B 109.5 . . ?
H1A C1 H1B 109.5 . . ?
Si1 C1 H1C 109.5 . . ?
H1A C1 H1C 109.5 . . ?
H1B C1 H1C 109.5 . . ?
Si1 C2 H2A 109.5 . . ?
Si1 C2 H2B 109.5 . . ?
H2A C2 H2B 109.5 . . ?
Si1 C2 H2C 109.5 . . ?
H2A C2 H2C 109.5 . . ?
H2B C2 H2C 109.5 . . ?
Si1 C3 H3A 109.5 . . ?
Si1 C3 H3B 109.5 . . ?
H3A C3 H3B 109.5 . . ?
Si1 C3 H3C 109.5 . . ?
H3A C3 H3C 109.5 . . ?
H3B C3 H3C 109.5 . . ?
Si2 C4 H4A 109.5 . . ?
Si2 C4 H4B 109.5 . . ?
H4A C4 H4B 109.5 . . ?
Si2 C4 H4C 109.5 . . ?
H4A C4 H4C 109.5 . . ?
H4B C4 H4C 109.5 . . ?
Si2 C5 H5A 109.5 . . ?
Si2 C5 H5B 109.5 . . ?
H5A C5 H5B 109.5 . . ?
Si2 C5 H5C 109.5 . . ?
H5A C5 H5C 109.5 . . ?
H5B C5 H5C 109.5 . . ?
Si2 C6 H6A 109.5 . . ?
Si2 C6 H6B 109.5 . . ?
H6A C6 H6B 109.5 . . ?
Si2 C6 H6C 109.5 . . ?
H6A C6 H6C 109.5 . . ?
H6B C6 H6C 109.5 . . ?
Si3 C7 H7A 109.5 . . ?
Si3 C7 H7B 109.5 . . ?
H7A C7 H7B 109.5 . . ?
Si3 C7 H7C 109.5 . . ?
H7A C7 H7C 109.5 . . ?
H7B C7 H7C 109.5 . . ?
Si3 C8 H8A 109.5 . . ?
Si3 C8 H8B 109.5 . . ?
H8A C8 H8B 109.5 . . ?
Si3 C8 H8C 109.5 . . ?
H8A C8 H8C 109.5 . . ?
H8B C8 H8C 109.5 . . ?
Si3 C9 H9A 109.5 . . ?
Si3 C9 H9B 109.5 . . ?
H9A C9 H9B 109.5 . . ?
Si3 C9 H9C 109.5 . . ?
H9A C9 H9C 109.5 . . ?
H9B C9 H9C 109.5 . . ?
Si5 C10 H10A 109.5 . . ?
Si5 C10 H10B 109.5 . . ?
H10A C10 H10B 109.5 . . ?
Si5 C10 H10C 109.5 . . ?
H10A C10 H10C 109.5 . . ?
H10B C10 H10C 109.5 . . ?
Si5 C11 H11A 109.5 . . ?
Si5 C11 H11B 109.5 . . ?
H11A C11 H11B 109.5 . . ?
Si5 C11 H11C 109.5 . . ?
H11A C11 H11C 109.5 . . ?
H11B C11 H11C 109.5 . . ?
Si6 C12 H12A 109.5 . . ?
Si6 C12 H12B 109.5 . . ?
H12A C12 H12B 109.5 . . ?
Si6 C12 H12C 109.5 . . ?
H12A C12 H12C 109.5 . . ?
H12B C12 H12C 109.5 . . ?
Si6 C13 H13A 109.5 . . ?
Si6 C13 H13B 109.5 . . ?
H13A C13 H13B 109.5 . . ?
Si6 C13 H13C 109.5 . . ?
H13A C13 H13C 109.5 . . ?
H13B C13 H13C 109.5 . . ?
Si7 C14 H14A 109.5 . . ?
Si7 C14 H14B 109.5 . . ?
H14A C14 H14B 109.5 . . ?
Si7 C14 H14C 109.5 . . ?
H14A C14 H14C 109.5 . . ?
H14B C14 H14C 109.5 . . ?
Si7 C15 H15A 109.5 . . ?
Si7 C15 H15B 109.5 . . ?
H15A C15 H15B 109.5 . . ?
Si7 C15 H15C 109.5 . . ?
H15A C15 H15C 109.5 . . ?
H15B C15 H15C 109.5 . . ?
Si9 C16 H16A 109.5 . . ?
Si9 C16 H16B 109.5 . . ?
H16A C16 H16B 109.5 . . ?
Si9 C16 H16C 109.5 . . ?
H16A C16 H16C 109.5 . . ?
H16B C16 H16C 109.5 . . ?
Si9 C17 H17A 109.5 . . ?
Si9 C17 H17B 109.5 . . ?
H17A C17 H17B 109.5 . . ?
Si9 C17 H17C 109.5 . . ?
H17A C17 H17C 109.5 . . ?
H17B C17 H17C 109.5 . . ?
Si9 C18 H18A 109.5 . . ?
Si9 C18 H18B 109.5 . . ?
H18A C18 H18B 109.5 . . ?
Si9 C18 H18C 109.5 . . ?
H18A C18 H18C 109.5 . . ?
H18B C18 H18C 109.5 . . ?
Si10 C19 H19A 109.5 . . ?
Si10 C19 H19B 109.5 . . ?
H19A C19 H19B 109.5 . . ?
Si10 C19 H19C 109.5 . . ?
H19A C19 H19C 109.5 . . ?
H19B C19 H19C 109.5 . . ?
Si10 C20 H20A 109.5 . . ?
Si10 C20 H20B 109.5 . . ?
H20A C20 H20B 109.5 . . ?
Si10 C20 H20C 109.5 . . ?
H20A C20 H20C 109.5 . . ?
H20B C20 H20C 109.5 . . ?
Si10 C21 H21A 109.5 . . ?
Si10 C21 H21B 109.5 . . ?
H21A C21 H21B 109.5 . . ?
Si10 C21 H21C 109.5 . . ?
H21A C21 H21C 109.5 . . ?
H21B C21 H21C 109.5 . . ?
Si11 C22 H22A 109.5 . . ?
Si11 C22 H22B 109.5 . . ?
H22A C22 H22B 109.5 . . ?
Si11 C22 H22C 109.5 . . ?
H22A C22 H22C 109.5 . . ?
H22B C22 H22C 109.5 . . ?
Si11 C23 H23A 109.5 . . ?
Si11 C23 H23B 109.5 . . ?
H23A C23 H23B 109.5 . . ?
Si11 C23 H23C 109.5 . . ?
H23A C23 H23C 109.5 . . ?
H23B C23 H23C 109.5 . . ?
Si11 C24 H24A 109.5 . . ?
Si11 C24 H24B 109.5 . . ?
H24A C24 H24B 109.5 . . ?
Si11 C24 H24C 109.5 . . ?
H24A C24 H24C 109.5 . . ?
H24B C24 H24C 109.5 . . ?
C2 Si1 C1 106.7(4) . . ?
C2 Si1 C3 107.7(4) . . ?
C1 Si1 C3 107.5(4) . . ?
C2 Si1 Si4 111.7(2) . . ?
C1 Si1 Si4 111.0(3) . . ?
C3 Si1 Si4 112.1(3) . . ?
C6 Si2 C5 108.2(4) . . ?
C6 Si2 C4 108.2(4) . . ?
C5 Si2 C4 108.0(4) . . ?
C6 Si2 Si4 110.9(3) . . ?
C5 Si2 Si4 111.5(3) . . ?
C4 Si2 Si4 109.9(3) . . ?
C7 Si3 C8 107.8(3) . . ?
C7 Si3 C9 108.6(4) . . ?
C8 Si3 C9 109.3(4) . . ?
C7 Si3 Si4 110.7(3) . . ?
C8 Si3 Si4 110.0(2) . . ?
C9 Si3 Si4 110.3(2) . . ?
Si3 Si4 Si2 108.93(9) . . ?
Si3 Si4 Si1 107.01(9) . . ?
Si2 Si4 Si1 108.22(9) . . ?
Si3 Si4 Si5 112.57(9) . . ?
Si2 Si4 Si5 113.42(9) . . ?
Si1 Si4 Si5 106.38(9) . . ?
C10 Si5 C11 109.4(4) . . ?
C10 Si5 Si6 105.5(2) . . ?
C11 Si5 Si6 108.4(2) . . ?
C10 Si5 Si4 106.7(2) . . ?
C11 Si5 Si4 106.6(2) . . ?
Si6 Si5 Si4 119.88(9) . . ?
C12 Si6 C13 107.6(4) . . ?
C12 Si6 Si5 109.0(3) . . ?
C13 Si6 Si5 112.7(2) . . ?
C12 Si6 Si7 114.0(2) . . ?
C13 Si6 Si7 107.4(2) . . ?
Si5 Si6 Si7 106.33(9) . . ?
C14 Si7 C15 108.0(3) . . ?
C14 Si7 Si8 106.0(2) . . ?
C15 Si7 Si8 108.0(2) . . ?
C14 Si7 Si6 110.3(2) . . ?
C15 Si7 Si6 105.6(2) . . ?
Si8 Si7 Si6 118.60(9) . . ?
Si9 Si8 Si10 109.60(9) . . ?
Si9 Si8 Si7 111.20(9) . . ?
Si10 Si8 Si7 114.26(9) . . ?
Si9 Si8 Si11 107.08(9) . . ?
Si10 Si8 Si11 107.59(9) . . ?
Si7 Si8 Si11 106.75(9) . . ?
C17 Si9 C16 108.1(4) . . ?
C17 Si9 C18 107.7(3) . . ?
C16 Si9 C18 107.7(4) . . ?
C17 Si9 Si8 111.9(2) . . ?
C16 Si9 Si8 110.8(3) . . ?
C18 Si9 Si8 110.4(2) . . ?
C21 Si10 C20 107.9(3) . . ?
C21 Si10 C19 108.8(4) . . ?
C20 Si10 C19 107.9(4) . . ?
C21 Si10 Si8 110.6(3) . . ?
C20 Si10 Si8 110.5(2) . . ?
C19 Si10 Si8 111.1(3) . . ?
C23 Si11 C24 107.0(3) . . ?
C23 Si11 C22 108.0(4) . . ?
C24 Si11 C22 107.5(4) . . ?
C23 Si11 Si8 111.3(3) . . ?
C24 Si11 Si8 112.2(2) . . ?
C22 Si11 Si8 110.7(3) . . ?

loop_
_geom_bond_atom_site_label_1
_geom_bond_atom_site_label_2
_geom_bond_distance
_geom_bond_site_symmetry_2
_geom_bond_publ_flag
C1 Si1 1.875(8) . ?
C1 H1A 0.9800 . ?
C1 H1B 0.9800 . ?
C1 H1C 0.9800 . ?
C2 Si1 1.873(8) . ?
C2 H2A 0.9800 . ?
C2 H2B 0.9800 . ?
C2 H2C 0.9800 . ?
C3 Si1 1.878(8) . ?
C3 H3A 0.9800 . ?
C3 H3B 0.9800 . ?
C3 H3C 0.9800 . ?
C4 Si2 1.874(7) . ?
C4 H4A 0.9800 . ?
C4 H4B 0.9800 . ?
C4 H4C 0.9800 . ?
C5 Si2 1.870(8) . ?
C5 H5A 0.9800 . ?
C5 H5B 0.9800 . ?
C5 H5C 0.9800 . ?
C6 Si2 1.863(8) . ?
C6 H6A 0.9800 . ?
C6 H6B 0.9800 . ?
C6 H6C 0.9800 . ?
C7 Si3 1.870(7) . ?
C7 H7A 0.9800 . ?
C7 H7B 0.9800 . ?
C7 H7C 0.9800 . ?
C8 Si3 1.877(7) . ?
C8 H8A 0.9800 . ?
C8 H8B 0.9800 . ?
C8 H8C 0.9800 . ?
C9 Si3 1.882(8) . ?
C9 H9A 0.9800 . ?
C9 H9B 0.9800 . ?
C9 H9C 0.9800 . ?
C10 Si5 1.887(7) . ?
C10 H10A 0.9800 . ?
C10 H10B 0.9800 . ?
C10 H10C 0.9800 . ?
C11 Si5 1.895(7) . ?
C11 H11A 0.9800 . ?
C11 H11B 0.9800 . ?
C11 H11C 0.9800 . ?
C12 Si6 1.880(7) . ?
C12 H12A 0.9800 . ?
C12 H12B 0.9800 . ?
C12 H12C 0.9800 . ?
C13 Si6 1.883(7) . ?
C13 H13A 0.9800 . ?
C13 H13B 0.9800 . ?
C13 H13C 0.9800 . ?
C14 Si7 1.898(7) . ?
C14 H14A 0.9800 . ?
C14 H14B 0.9800 . ?
C14 H14C 0.9800 . ?
C15 Si7 1.898(7) . ?
C15 H15A 0.9800 . ?
C15 H15B 0.9800 . ?
C15 H15C 0.9800 . ?
C16 Si9 1.877(8) . ?
C16 H16A 0.9800 . ?
C16 H16B 0.9800 . ?
C16 H16C 0.9800 . ?
C17 Si9 1.866(8) . ?
C17 H17A 0.9800 . ?
C17 H17B 0.9800 . ?
C17 H17C 0.9800 . ?
C18 Si9 1.877(7) . ?
C18 H18A 0.9800 . ?
C18 H18B 0.9800 . ?
C18 H18C 0.9800 . ?
C19 Si10 1.882(8) . ?
C19 H19A 0.9800 . ?
C19 H19B 0.9800 . ?
C19 H19C 0.9800 . ?
C20 Si10 1.879(7) . ?
C20 H20A 0.9800 . ?
C20 H20B 0.9800 . ?
C20 H20C 0.9800 . ?
C21 Si10 1.867(8) . ?
C21 H21A 0.9800 . ?
C21 H21B 0.9800 . ?
C21 H21C 0.9800 . ?
C22 Si11 1.876(7) . ?
C22 H22A 0.9800 . ?
C22 H22B 0.9800 . ?
C22 H22C 0.9800 . ?
C23 Si11 1.861(8) . ?
C23 H23A 0.9800 . ?
C23 H23B 0.9800 . ?
C23 H23C 0.9800 . ?
C24 Si11 1.871(8) . ?
C24 H24A 0.9800 . ?
C24 H24B 0.9800 . ?
C24 H24C 0.9800 . ?
Si1 Si4 2.361(2) . ?
Si2 Si4 2.349(2) . ?
Si3 Si4 2.343(2) . ?
Si4 Si5 2.365(2) . ?
Si5 Si6 2.359(2) . ?
Si6 Si7 2.368(2) . ?
Si7 Si8 2.361(2) . ?
Si8 Si9 2.350(2) . ?
Si8 Si10 2.351(2) . ?
Si8 Si11 2.364(2) . ?
